data_4349819
loop_
_publ_author_name
'Wang, Dao-Hua'
'Zhao, Li-Ming'
'Lin, Xiao-Yan'
'Wang, Yu-Kang'
'Zhang, Wen-Ting'
'Song, Kai-Yue'
'Li, Hao-Hong'
'Chen, Zhi-Rong'

_publ_section_title
;
 Iodoargentate/iodobismuthate-based materials hybridized with
 lanthanide-containing metalloviologens: thermochromic behaviors and
 photocurrent responses
;
_journal_issue 5
_journal_name_full 'Inorganic Chemistry Frontiers'
_journal_page_first 1162
_journal_paper_doi 10.1039/C7QI00755H
_journal_volume 5
_journal_year 2018
_chemical_formula_moiety 'C28 H50 N8 O8 Pr, Bi2 I9'
_chemical_formula_sum 'C28 H50 Bi2 I9 N8 O8 Pr'
_chemical_formula_weight 2327.73
_space_group_IT_number 14
_space_group_name_Hall '-P 2yn'
_space_group_name_H-M_alt 'P 1 21/n 1'
_symmetry_cell_setting monoclinic
_symmetry_space_group_name_H-M 'P 1 21/n 1'
_atom_sites_solution_hydrogens geom
_atom_sites_solution_primary direct
_atom_sites_solution_secondary difmap
_audit_creation_method SHELXL-97
_audit_update_record
;
2017-10-10 deposited with the CCDC.
2018-03-09 downloaded from the CCDC.
;
_cell_angle_alpha 90.00
_cell_angle_beta 93.601(2)
_cell_angle_gamma 90.00
_cell_formula_units_Z 4
_cell_length_a 13.1933(19)
_cell_length_b 31.703(4)
_cell_length_c 13.6159(19)
_cell_measurement_reflns_used 32472
_cell_measurement_temperature 296(2)
_cell_measurement_theta_max 25.40
_cell_measurement_theta_min 1.63
_cell_volume 5683.8(13)
_computing_cell_refinement 'Nonius CAD4 software'
_computing_data_collection 'Nonius CAD4 software'
_computing_data_reduction 'XCAD (P.McArdle, 2000)'
_computing_molecular_graphics 'ORTEX (P.McArdle, 1995)'
_computing_publication_material 'SHELXL-97/2 (Sheldrick,1997)'
_computing_structure_refinement 'SHELXL-97 (Sheldrick, 1997)'
_computing_structure_solution 'SHELXS-97 (Sheldrick, 1990)'
_diffrn_ambient_temperature 293(2)
_diffrn_detector_area_resol_mean None
_diffrn_measured_fraction_theta_full 0.987
_diffrn_measured_fraction_theta_max 0.987
_diffrn_measurement_device_type 'Bruker P4'
_diffrn_measurement_method '\w scans'
_diffrn_radiation_monochromator graphite
_diffrn_radiation_source 'fine-focus sealed tube'
_diffrn_radiation_type MoK\a
_diffrn_radiation_wavelength 0.71073
_diffrn_reflns_av_R_equivalents 0.1132
_diffrn_reflns_av_sigmaI/netI 0.1207
_diffrn_reflns_limit_h_max 15
_diffrn_reflns_limit_h_min -15
_diffrn_reflns_limit_k_max 38
_diffrn_reflns_limit_k_min -37
_diffrn_reflns_limit_l_max 16
_diffrn_reflns_limit_l_min -13
_diffrn_reflns_number 32472
_diffrn_reflns_theta_full 25.40
_diffrn_reflns_theta_max 25.40
_diffrn_reflns_theta_min 1.63
_diffrn_standards_decay_% 'not measured'
_diffrn_standards_interval_count 'not measured'
_diffrn_standards_interval_time 'not measured'
_diffrn_standards_number None
_exptl_absorpt_coefficient_mu 11.953
_exptl_absorpt_correction_T_max 1.00
_exptl_absorpt_correction_T_min 0.25
_exptl_absorpt_correction_type multi-scan
_exptl_absorpt_process_details 'TEXRAY software (Molecular Structure Corporation, 1999)'
_exptl_crystal_colour Red
_exptl_crystal_density_diffrn 2.720
_exptl_crystal_density_method 'not measured'
_exptl_crystal_description Block
_exptl_crystal_F_000 4160
_exptl_crystal_size_max 0.32
_exptl_crystal_size_mid 0.30
_exptl_crystal_size_min 0.20
_refine_diff_density_max 4.264
_refine_diff_density_min -1.690
_refine_diff_density_rms 0.265
_refine_ls_extinction_method none
_refine_ls_goodness_of_fit_ref 1.036
_refine_ls_hydrogen_treatment constr
_refine_ls_matrix_type full
_refine_ls_number_parameters 512
_refine_ls_number_reflns 10325
_refine_ls_number_restraints 7
_refine_ls_restrained_S_all 1.036
_refine_ls_R_factor_all 0.1144
_refine_ls_R_factor_gt 0.0602
_refine_ls_shift/su_max 0.000
_refine_ls_shift/su_mean 0.000
_refine_ls_structure_factor_coef Fsqd
_refine_ls_weighting_details 'calc w=1/[\s^2^(Fo^2^)+(0.0558P)^2^+55.3517P] where P=(Fo^2^+2Fc^2^)/3'
_refine_ls_weighting_scheme calc
_refine_ls_wR_factor_gt 0.1371
_refine_ls_wR_factor_ref 0.1580
_reflns_number_gt 6596
_reflns_number_total 10325
_reflns_threshold_expression >2sigma(I)
_cod_data_source_file c7qi00755h2.cif
_cod_data_source_block 5-1
_cod_depositor_comments
;
The following automatic conversions were performed:

data item '_exptl_absorpt_correction_type' value 'Multi-Scan' was
changed to 'multi-scan' in accordance with the
/home/saulius/struct/COD-crude-data/automatic-downloads/DataCite-retrospective/RSC/depositions/lib/dictionaries/cif_core.dic
dictionary named 'cif_core.dic' version 2.4.2 last updated on
2011-04-26.

data item '_symmetry_cell_setting' value 'Monoclinic' was changed to
'monoclinic' in accordance with the
/home/saulius/struct/COD-crude-data/automatic-downloads/DataCite-retrospective/RSC/depositions/lib/dictionaries/cif_core.dic
dictionary named 'cif_core.dic' version 2.4.2 last updated on
2011-04-26.

Automatic conversion script
Id: cif_fix_values 6909 2019-04-08 15:41:33Z antanas 
;
_cod_original_cell_volume 5683.8(14)
_cod_original_sg_symbol_H-M P21/n
_cod_database_code 4349819

loop_
_symmetry_equiv_pos_as_xyz
'x, y, z'
'-x+1/2, y+1/2, -z+1/2'
'-x, -y, -z'
'x-1/2, -y-1/2, z-1/2'

loop_
_atom_site_label
_atom_site_type_symbol
_atom_site_fract_x
_atom_site_fract_y
_atom_site_fract_z
_atom_site_U_iso_or_equiv
_atom_site_adp_type
_atom_site_occupancy
_atom_site_symmetry_multiplicity
_atom_site_calc_flag
_atom_site_refinement_flags
Bi1 Bi 1.00300(4) 0.12607(2) 0.09368(5) 0.03937(19) Uani 1 1 d .
Bi2 Bi 1.28578(4) 0.14912(2) -0.01104(5) 0.03834(19) Uani 1 1 d .
Pr1 Pr 0.67214(4) 0.09640(2) 0.56003(5) 0.01708(18) Uani 1 1 d .
I1 I 0.91847(9) 0.04687(4) 0.16874(10) 0.0525(3) Uani 1 1 d .
I2 I 0.81413(9) 0.14176(5) -0.02755(12) 0.0699(4) Uani 1 1 d .
I3 I 0.95677(11) 0.17596(5) 0.26709(11) 0.0702(4) Uani 1 1 d .
I4 I 1.12138(9) 0.07974(4) -0.08712(9) 0.0511(3) Uani 1 1 d .
I5 I 1.09729(9) 0.20980(4) -0.00052(11) 0.0574(4) Uani 1 1 d .
I6 I 1.22770(9) 0.10873(5) 0.19884(10) 0.0636(4) Uani 1 1 d .
I7 I 1.31814(9) 0.17871(5) -0.21288(10) 0.0590(4) Uani 1 1 d .
I8 I 1.46219(9) 0.09026(4) -0.02541(10) 0.0560(4) Uani 1 1 d .
I9 I 1.40557(11) 0.21748(6) 0.08849(13) 0.0840(5) Uani 1 1 d .
O1 O 0.8032(6) 0.0539(4) 0.4974(8) 0.045(3) Uani 1 1 d .
O2 O 0.7109(10) 0.1342(5) 0.4239(11) 0.073(5) Uani 1 1 d .
O3 O 0.6049(7) 0.0545(4) 0.4307(8) 0.040(3) Uani 1 1 d .
O4 O 0.5244(8) 0.1352(4) 0.5038(10) 0.054(3) Uani 1 1 d .
O5 O 0.5331(6) 0.0584(4) 0.6235(9) 0.048(3) Uani 1 1 d .
O6 O 0.6392(10) 0.1420(5) 0.6834(10) 0.066(4) Uani 1 1 d .
O7 O 0.7335(7) 0.0563(4) 0.6942(9) 0.046(3) Uani 1 1 d .
O8 O 0.8242(9) 0.1303(5) 0.6059(11) 0.070(4) Uani 1 1 d .
N1 N 0.9039(8) 0.0567(4) 0.5148(10) 0.034(3) Uani 1 1 d .
N2 N 0.6772(11) 0.1756(5) 0.2911(12) 0.049(4) Uani 1 1 d .
N3 N 0.5822(9) 0.0355(4) 0.2693(10) 0.038(3) Uani 1 1 d .
N4 N 0.4052(11) 0.1868(5) 0.4821(14) 0.061(5) Uani 1 1 d .
N5 N 0.4345(7) 0.0614(4) 0.6019(10) 0.034(3) Uani 1 1 d .
N6 N 0.6342(10) 0.1967(5) 0.7918(12) 0.048(4) Uani 1 1 d .
N7 N 0.7441(9) 0.0292(4) 0.8497(10) 0.039(3) Uani 1 1 d .
N8 N 0.9741(13) 0.1632(6) 0.6326(15) 0.061(4) Uiso 1 1 d D
C10 C 0.9492(11) 0.0449(6) 0.6028(13) 0.049(5) Uani 1 1 d .
H10 H 0.9097 0.0351 0.6522 0.059 Uiso 1 1 calc R
C9 C 1.0508(10) 0.0472(6) 0.6194(12) 0.040(4) Uani 1 1 d .
H9 H 1.0800 0.0407 0.6815 0.048 Uiso 1 1 calc R
C2 C 1.0635(11) 0.0702(6) 0.4537(13) 0.051(5) Uani 1 1 d .
H2 H 1.1018 0.0780 0.4016 0.061 Uiso 1 1 calc R
C3 C 1.1116(10) 0.0590(5) 0.5465(13) 0.035(4) Uani 1 1 d .
C1 C 0.9600(10) 0.0692(6) 0.4428(12) 0.041(4) Uani 1 1 d .
H1 H 0.9279 0.0776 0.3832 0.049 Uiso 1 1 calc R
C12 C 0.679(2) 0.2174(7) 0.2487(19) 0.095(8) Uani 1 1 d .
H12A H 0.7034 0.2373 0.2979 0.143 Uiso 1 1 calc R
H12B H 0.6115 0.2252 0.2247 0.143 Uiso 1 1 calc R
H12C H 0.7230 0.2176 0.1952 0.143 Uiso 1 1 calc R
C11 C 0.7028(14) 0.1696(9) 0.3823(18) 0.074(7) Uani 1 1 d .
H11 H 0.7166 0.1933 0.4210 0.088 Uiso 1 1 calc R
C13 C 0.653(2) 0.1413(8) 0.227(2) 0.104(9) Uani 1 1 d .
H13A H 0.5919 0.1476 0.1876 0.156 Uiso 1 1 calc R
H13B H 0.6433 0.1163 0.2649 0.156 Uiso 1 1 calc R
H13C H 0.7077 0.1369 0.1847 0.156 Uiso 1 1 calc R
C14 C 0.6383(11) 0.0413(5) 0.3508(12) 0.036(4) Uani 1 1 d .
H14 H 0.7073 0.0353 0.3503 0.043 Uiso 1 1 calc R
C16 C 0.6227(14) 0.0200(7) 0.1794(14) 0.063(6) Uani 1 1 d .
H16A H 0.6945 0.0154 0.1903 0.094 Uiso 1 1 calc R
H16B H 0.6106 0.0405 0.1281 0.094 Uiso 1 1 calc R
H16C H 0.5899 -0.0060 0.1604 0.094 Uiso 1 1 calc R
C15 C 0.4751(12) 0.0464(8) 0.2654(15) 0.075(7) Uani 1 1 d .
H15A H 0.4369 0.0229 0.2880 0.112 Uiso 1 1 calc R
H15B H 0.4524 0.0530 0.1988 0.112 Uiso 1 1 calc R
H15C H 0.4654 0.0704 0.3067 0.112 Uiso 1 1 calc R
C17 C 0.4779(14) 0.1654(8) 0.5323(15) 0.064(6) Uani 1 1 d .
H17 H 0.4951 0.1746 0.5961 0.077 Uiso 1 1 calc R
C18 C 0.3529(16) 0.2209(7) 0.521(2) 0.085(8) Uani 1 1 d .
H18A H 0.3731 0.2241 0.5893 0.128 Uiso 1 1 calc R
H18B H 0.2812 0.2157 0.5132 0.128 Uiso 1 1 calc R
H18C H 0.3687 0.2462 0.4862 0.128 Uiso 1 1 calc R
C19 C 0.369(3) 0.1756(13) 0.386(3) 0.23(3) Uani 1 1 d .
H19A H 0.4210 0.1807 0.3409 0.345 Uiso 1 1 calc R
H19B H 0.3102 0.1923 0.3666 0.345 Uiso 1 1 calc R
H19C H 0.3510 0.1463 0.3840 0.345 Uiso 1 1 calc R
C6 C 0.3941(11) 0.0478(7) 0.5125(14) 0.056(6) Uani 1 1 d .
H6 H 0.4367 0.0384 0.4651 0.067 Uiso 1 1 calc R
C5 C 0.2903(10) 0.0479(6) 0.4926(13) 0.049(5) Uani 1 1 d .
H5 H 0.2632 0.0394 0.4310 0.059 Uiso 1 1 calc R
C4 C 0.2259(9) 0.0606(5) 0.5642(11) 0.027(3) Uani 1 1 d .
C7 C 0.2698(10) 0.0736(6) 0.6541(13) 0.050(5) Uani 1 1 d .
H7 H 0.2287 0.0823 0.7032 0.061 Uiso 1 1 calc R
C8 C 0.3708(11) 0.0737(5) 0.6711(12) 0.034(4) Uani 1 1 d .
H8 H 0.3983 0.0824 0.7323 0.040 Uiso 1 1 calc R
C20 C 0.6141(13) 0.1579(7) 0.7611(17) 0.059(6) Uani 1 1 d .
H20 H 0.5776 0.1409 0.8019 0.071 Uiso 1 1 calc R
C22 C 0.6003(15) 0.2116(7) 0.8830(15) 0.068(6) Uani 1 1 d .
H22A H 0.5513 0.2336 0.8707 0.101 Uiso 1 1 calc R
H22B H 0.6572 0.2223 0.9228 0.101 Uiso 1 1 calc R
H22C H 0.5697 0.1888 0.9169 0.101 Uiso 1 1 calc R
C21 C 0.6964(18) 0.2257(8) 0.7399(18) 0.092(8) Uani 1 1 d .
H21A H 0.7658 0.2164 0.7458 0.138 Uiso 1 1 calc R
H21B H 0.6914 0.2534 0.7677 0.138 Uiso 1 1 calc R
H21C H 0.6732 0.2264 0.6717 0.138 Uiso 1 1 calc R
C23 C 0.6960(11) 0.0481(6) 0.7741(13) 0.041(4) Uani 1 1 d .
H23 H 0.6289 0.0559 0.7808 0.049 Uiso 1 1 calc R
C24 C 0.6972(12) 0.0168(6) 0.9418(14) 0.055(5) Uani 1 1 d .
H24A H 0.7205 0.0353 0.9941 0.083 Uiso 1 1 calc R
H24B H 0.7162 -0.0117 0.9586 0.083 Uiso 1 1 calc R
H24C H 0.6246 0.0186 0.9322 0.083 Uiso 1 1 calc R
C25 C 0.8525(12) 0.0184(8) 0.8442(15) 0.074(7) Uani 1 1 d .
H25A H 0.8606 0.0006 0.7881 0.111 Uiso 1 1 calc R
H25B H 0.8760 0.0037 0.9029 0.111 Uiso 1 1 calc R
H25C H 0.8912 0.0438 0.8379 0.111 Uiso 1 1 calc R
C26 C 0.899(3) 0.1505(13) 0.581(3) 0.169(16) Uani 1 1 d U
H26 H 0.8983 0.1573 0.5148 0.203 Uiso 1 1 calc R
C27 C 1.052(3) 0.1784(9) 0.576(2) 0.134(13) Uani 1 1 d .
H27A H 1.0779 0.1556 0.5380 0.201 Uiso 1 1 calc R
H27B H 1.1059 0.1899 0.6181 0.201 Uiso 1 1 calc R
H27C H 1.0254 0.1999 0.5316 0.201 Uiso 1 1 calc R
C28 C 0.9982(19) 0.1733(11) 0.7388(18) 0.163(18) Uani 1 1 d D
H28A H 1.0055 0.2033 0.7467 0.245 Uiso 1 1 calc R
H28B H 1.0604 0.1596 0.7610 0.245 Uiso 1 1 calc R
H28C H 0.9441 0.1635 0.7769 0.245 Uiso 1 1 calc R

loop_
_atom_site_aniso_label
_atom_site_aniso_U_11
_atom_site_aniso_U_22
_atom_site_aniso_U_33
_atom_site_aniso_U_23
_atom_site_aniso_U_13
_atom_site_aniso_U_12
Bi1 0.0343(3) 0.0480(5) 0.0358(4) 0.0016(3) 0.0011(3) 0.0005(3)
Bi2 0.0347(3) 0.0435(4) 0.0368(4) -0.0026(3) 0.0021(3) -0.0006(3)
Pr1 0.0092(3) 0.0290(5) 0.0124(4) 0.0003(3) -0.0043(2) -0.0003(3)
I1 0.0533(6) 0.0524(8) 0.0515(8) 0.0070(7) 0.0016(6) -0.0049(6)
I2 0.0482(7) 0.0870(11) 0.0715(10) 0.0151(9) -0.0190(7) 0.0062(7)
I3 0.0751(8) 0.0764(11) 0.0614(9) -0.0222(8) 0.0219(7) -0.0119(7)
I4 0.0563(7) 0.0533(8) 0.0436(7) -0.0095(6) 0.0023(6) -0.0112(6)
I5 0.0517(6) 0.0493(8) 0.0721(9) 0.0066(7) 0.0129(6) 0.0074(6)
I6 0.0424(6) 0.1044(12) 0.0431(8) 0.0119(8) -0.0057(5) 0.0034(7)
I7 0.0639(7) 0.0652(9) 0.0487(8) 0.0150(7) 0.0089(6) 0.0109(6)
I8 0.0518(6) 0.0624(9) 0.0542(8) 0.0089(7) 0.0059(6) 0.0183(6)
I9 0.0632(8) 0.0947(13) 0.0945(13) -0.0480(11) 0.0097(8) -0.0256(8)
O1 0.014(4) 0.076(9) 0.044(7) -0.014(7) -0.011(4) -0.002(5)
O2 0.053(7) 0.104(13) 0.061(10) 0.045(10) 0.004(7) -0.004(8)
O3 0.030(5) 0.062(8) 0.028(6) -0.012(6) -0.003(5) -0.007(5)
O4 0.043(6) 0.056(9) 0.063(9) 0.005(7) 0.006(6) 0.022(6)
O5 0.012(4) 0.072(9) 0.059(8) 0.026(7) -0.003(5) -0.011(5)
O6 0.060(8) 0.088(11) 0.049(9) -0.034(8) -0.001(7) 0.023(7)
O7 0.024(5) 0.068(9) 0.045(8) 0.010(7) -0.005(5) 0.007(5)
O8 0.048(7) 0.075(10) 0.087(11) 0.024(9) 0.017(7) -0.015(7)
N1 0.020(6) 0.046(9) 0.035(8) 0.013(7) 0.001(5) -0.005(5)
N2 0.057(9) 0.047(11) 0.043(10) 0.016(9) 0.002(7) -0.007(7)
N3 0.040(7) 0.041(9) 0.031(8) 0.004(7) -0.001(6) 0.002(6)
N4 0.048(8) 0.054(11) 0.078(13) 0.007(10) -0.018(8) 0.020(8)
N5 0.014(5) 0.053(9) 0.036(8) 0.003(7) 0.007(5) -0.010(5)
N6 0.044(8) 0.047(10) 0.054(10) -0.005(9) -0.001(7) 0.001(7)
N7 0.038(7) 0.044(9) 0.034(8) -0.002(7) 0.003(6) 0.008(6)
C10 0.026(8) 0.081(15) 0.041(11) 0.024(10) 0.010(7) 0.006(8)
C9 0.027(7) 0.065(13) 0.027(9) 0.009(9) -0.011(6) -0.003(7)
C2 0.032(8) 0.090(16) 0.031(10) 0.015(11) -0.003(7) -0.004(9)
C3 0.020(7) 0.029(10) 0.056(12) -0.006(9) 0.005(7) -0.004(6)
C1 0.027(7) 0.064(13) 0.030(10) 0.021(9) -0.002(7) 0.012(7)
C12 0.13(2) 0.061(17) 0.09(2) 0.025(16) -0.017(17) 0.012(15)
C11 0.051(11) 0.11(2) 0.057(16) -0.002(16) 0.001(11) -0.001(12)
C13 0.15(3) 0.071(19) 0.09(2) -0.013(17) -0.002(19) -0.031(18)
C14 0.031(7) 0.038(11) 0.037(10) 0.004(9) -0.005(7) -0.007(7)
C16 0.060(11) 0.082(17) 0.047(12) -0.002(12) 0.002(10) 0.015(11)
C15 0.033(9) 0.14(2) 0.050(13) -0.006(14) -0.021(9) -0.005(11)
C17 0.054(11) 0.098(19) 0.040(12) 0.001(13) 0.001(9) 0.001(12)
C18 0.069(14) 0.070(17) 0.12(2) 0.016(16) 0.002(14) 0.020(12)
C19 0.28(5) 0.21(5) 0.18(4) -0.13(4) -0.17(4) 0.16(4)
C6 0.021(7) 0.099(17) 0.048(12) -0.001(12) 0.000(8) 0.003(9)
C5 0.023(7) 0.094(16) 0.030(10) 0.023(10) -0.010(7) -0.004(8)
C4 0.014(6) 0.040(10) 0.025(8) -0.011(7) -0.003(6) -0.006(6)
C7 0.019(7) 0.093(16) 0.039(11) -0.019(11) -0.009(7) 0.003(8)
C8 0.039(8) 0.033(10) 0.028(9) 0.001(8) -0.009(7) -0.006(7)
C20 0.038(9) 0.057(15) 0.080(17) 0.021(13) -0.014(10) 0.000(9)
C22 0.071(12) 0.076(16) 0.057(14) -0.024(12) 0.013(11) 0.016(11)
C21 0.100(18) 0.10(2) 0.078(18) 0.009(16) 0.006(15) -0.007(16)
C23 0.025(7) 0.055(12) 0.043(11) 0.001(10) 0.000(8) -0.003(7)
C24 0.047(10) 0.070(14) 0.049(12) 0.016(11) 0.010(9) 0.012(9)
C25 0.035(9) 0.13(2) 0.062(14) 0.055(14) 0.008(9) 0.040(11)
C26 0.166(17) 0.166(18) 0.175(18) -0.006(10) 0.009(10) 0.005(10)
C27 0.21(4) 0.08(2) 0.10(3) 0.00(2) -0.01(3) 0.00(2)
C28 0.065(16) 0.25(4) 0.18(4) 0.14(3) 0.03(2) 0.03(2)

loop_
_atom_type_symbol
_atom_type_description
_atom_type_scat_dispersion_real
_atom_type_scat_dispersion_imag
_atom_type_scat_source
C C 0.0033 0.0016 'International Tables Vol C Tables 4.2.6.8 and 6.1.1.4'
H H 0.0000 0.0000 'International Tables Vol C Tables 4.2.6.8 and 6.1.1.4'
N N 0.0061 0.0033 'International Tables Vol C Tables 4.2.6.8 and 6.1.1.4'
O O 0.0106 0.0060 'International Tables Vol C Tables 4.2.6.8 and 6.1.1.4'
K K 0.2009 0.2494 'International Tables Vol C Tables 4.2.6.8 and 6.1.1.4'
I I -0.4742 1.8119 'International Tables Vol C Tables 4.2.6.8 and 6.1.1.4'
Pr Pr -0.2180 2.8214 'International Tables Vol C Tables 4.2.6.8 and 6.1.1.4'
Bi Bi -4.1077 10.2566 'International Tables Vol C Tables 4.2.6.8 and 6.1.1.4'

loop_
_geom_angle_atom_site_label_1
_geom_angle_atom_site_label_2
_geom_angle_atom_site_label_3
_geom_angle
_geom_angle_site_symmetry_3
I3 Bi1 I2 98.54(5) .
I3 Bi1 I1 94.45(4) .
I2 Bi1 I1 90.74(4) .
I3 Bi1 I5 88.93(4) .
I2 Bi1 I5 88.40(4) .
I1 Bi1 I5 176.61(4) .
I3 Bi1 I6 88.09(4) .
I2 Bi1 I6 171.95(4) .
I1 Bi1 I6 93.29(4) .
I5 Bi1 I6 87.17(4) .
I3 Bi1 I4 163.77(4) .
I2 Bi1 I4 94.57(4) .
I1 Bi1 I4 94.90(4) .
I5 Bi1 I4 81.90(4) .
I6 Bi1 I4 78.16(4) .
I9 Bi2 I7 95.11(5) .
I9 Bi2 I8 95.23(5) .
I7 Bi2 I8 88.79(4) .
I9 Bi2 I5 86.13(5) .
I7 Bi2 I5 90.51(4) .
I8 Bi2 I5 178.52(5) .
I9 Bi2 I4 168.11(4) .
I7 Bi2 I4 92.95(4) .
I8 Bi2 I4 93.66(4) .
I5 Bi2 I4 85.07(4) .
I9 Bi2 I6 91.96(5) .
I7 Bi2 I6 172.73(4) .
I8 Bi2 I6 92.23(4) .
I5 Bi2 I6 88.30(4) .
I4 Bi2 I6 79.81(4) .
O6 Pr1 O2 109.1(6) .
O6 Pr1 O8 73.1(5) .
O2 Pr1 O8 75.1(5) .
O6 Pr1 O7 80.8(5) .
O2 Pr1 O7 146.7(4) .
O8 Pr1 O7 77.9(4) .
O6 Pr1 O3 146.7(4) .
O2 Pr1 O3 77.3(5) .
O8 Pr1 O3 138.2(4) .
O7 Pr1 O3 112.2(4) .
O6 Pr1 O4 73.8(5) .
O2 Pr1 O4 72.0(5) .
O8 Pr1 O4 121.4(5) .
O7 Pr1 O4 140.2(4) .
O3 Pr1 O4 77.7(4) .
O6 Pr1 O1 142.8(4) .
O2 Pr1 O1 78.7(5) .
O8 Pr1 O1 74.1(4) .
O7 Pr1 O1 75.4(4) .
O3 Pr1 O1 70.1(3) .
O4 Pr1 O1 140.3(4) .
O6 Pr1 O5 82.4(5) .
O2 Pr1 O5 140.2(4) .
O8 Pr1 O5 143.2(5) .
O7 Pr1 O5 71.3(4) .
O3 Pr1 O5 74.0(4) .
O4 Pr1 O5 75.4(4) .
O1 Pr1 O5 115.5(4) .
Bi2 I4 Bi1 78.39(3) .
Bi2 I5 Bi1 80.87(4) .
Bi1 I6 Bi2 78.83(3) .
N1 O1 Pr1 129.2(9) .
C11 O2 Pr1 144.4(15) .
C14 O3 Pr1 134.3(9) .
C17 O4 Pr1 136.2(14) .
N5 O5 Pr1 130.5(9) .
C20 O6 Pr1 164.5(16) .
C23 O7 Pr1 131.3(10) .
C26 O8 Pr1 149(3) .
C1 N1 O1 118.9(13) .
C1 N1 C10 119.9(12) .
O1 N1 C10 121.1(12) .
C11 N2 C13 121(2) .
C11 N2 C12 121(2) .
C13 N2 C12 117.6(19) .
C14 N3 C16 123.0(13) .
C14 N3 C15 119.7(15) .
C16 N3 C15 117.3(15) .
C17 N4 C18 124(2) .
C17 N4 C19 123(2) .
C18 N4 C19 113(2) .
O5 N5 C8 120.7(13) .
O5 N5 C6 120.0(12) .
C8 N5 C6 119.0(12) .
C20 N6 C22 121.1(18) .
C20 N6 C21 123.1(18) .
C22 N6 C21 115.7(18) .
C23 N7 C25 119.0(14) .
C23 N7 C24 125.0(13) .
C25 N7 C24 116.0(14) .
C26 N8 C27 113(3) .
C26 N8 C28 136(3) .
C27 N8 C28 110(2) .
C9 C10 N1 120.8(14) .
C9 C10 H10 119.6 .
N1 C10 H10 119.6 .
C10 C9 C3 121.1(15) .
C10 C9 H9 119.5 .
C3 C9 H9 119.5 .
C1 C2 C3 118.6(15) .
C1 C2 H2 120.7 .
C3 C2 H2 120.7 .
C9 C3 C2 117.6(13) .
C9 C3 C4 121.2(15) 1_655
C2 C3 C4 121.2(14) 1_655
N1 C1 C2 121.9(15) .
N1 C1 H1 119.1 .
C2 C1 H1 119.1 .
N2 C12 H12A 109.5 .
N2 C12 H12B 109.5 .
H12A C12 H12B 109.5 .
N2 C12 H12C 109.5 .
H12A C12 H12C 109.5 .
H12B C12 H12C 109.5 .
O2 C11 N2 125(2) .
O2 C11 H11 117.3 .
N2 C11 H11 117.3 .
N2 C13 H13A 109.5 .
N2 C13 H13B 109.5 .
H13A C13 H13B 109.5 .
N2 C13 H13C 109.5 .
H13A C13 H13C 109.5 .
H13B C13 H13C 109.5 .
O3 C14 N3 124.4(14) .
O3 C14 H14 117.8 .
N3 C14 H14 117.8 .
N3 C16 H16A 109.5 .
N3 C16 H16B 109.5 .
H16A C16 H16B 109.5 .
N3 C16 H16C 109.5 .
H16A C16 H16C 109.5 .
H16B C16 H16C 109.5 .
N3 C15 H15A 109.5 .
N3 C15 H15B 109.5 .
H15A C15 H15B 109.5 .
N3 C15 H15C 109.5 .
H15A C15 H15C 109.5 .
H15B C15 H15C 109.5 .
O4 C17 N4 127(2) .
O4 C17 H17 116.5 .
N4 C17 H17 116.5 .
N4 C18 H18A 109.5 .
N4 C18 H18B 109.5 .
H18A C18 H18B 109.5 .
N4 C18 H18C 109.5 .
H18A C18 H18C 109.5 .
H18B C18 H18C 109.5 .
N4 C19 H19A 109.5 .
N4 C19 H19B 109.5 .
H19A C19 H19B 109.5 .
N4 C19 H19C 109.5 .
H19A C19 H19C 109.5 .
H19B C19 H19C 109.5 .
N5 C6 C5 120.1(16) .
N5 C6 H6 120.0 .
C5 C6 H6 120.0 .
C6 C5 C4 120.3(16) .
C6 C5 H5 119.8 .
C4 C5 H5 119.8 .
C7 C4 C5 117.7(12) .
C7 C4 C3 120.6(13) 1_455
C5 C4 C3 121.6(13) 1_455
C8 C7 C4 120.7(15) .
C8 C7 H7 119.6 .
C4 C7 H7 119.6 .
C7 C8 N5 122.1(15) .
C7 C8 H8 118.9 .
N5 C8 H8 118.9 .
O6 C20 N6 126(2) .
O6 C20 H20 116.9 .
N6 C20 H20 116.9 .
N6 C22 H22A 109.5 .
N6 C22 H22B 109.5 .
H22A C22 H22B 109.5 .
N6 C22 H22C 109.5 .
H22A C22 H22C 109.5 .
H22B C22 H22C 109.5 .
N6 C21 H21A 109.5 .
N6 C21 H21B 109.5 .
H21A C21 H21B 109.5 .
N6 C21 H21C 109.5 .
H21A C21 H21C 109.5 .
H21B C21 H21C 109.5 .
O7 C23 N7 125.2(14) .
O7 C23 H23 117.4 .
N7 C23 H23 117.4 .
N7 C24 H24A 109.5 .
N7 C24 H24B 109.5 .
H24A C24 H24B 109.5 .
N7 C24 H24C 109.5 .
H24A C24 H24C 109.5 .
H24B C24 H24C 109.5 .
N7 C25 H25A 109.5 .
N7 C25 H25B 109.5 .
H25A C25 H25B 109.5 .
N7 C25 H25C 109.5 .
H25A C25 H25C 109.5 .
H25B C25 H25C 109.5 .
O8 C26 N8 129(4) .
O8 C26 H26 115.3 .
N8 C26 H26 115.3 .
N8 C27 H27A 109.5 .
N8 C27 H27B 109.5 .
H27A C27 H27B 109.5 .
N8 C27 H27C 109.5 .
H27A C27 H27C 109.5 .
H27B C27 H27C 109.5 .
N8 C28 H28A 109.5 .
N8 C28 H28B 109.5 .
H28A C28 H28B 109.5 .
N8 C28 H28C 109.5 .
H28A C28 H28C 109.5 .
H28B C28 H28C 109.5 .

loop_
_geom_bond_atom_site_label_1
_geom_bond_atom_site_label_2
_geom_bond_distance
_geom_bond_site_symmetry_2
Bi1 I3 2.9376(15) .
Bi1 I2 2.9436(14) .
Bi1 I1 2.9557(14) .
Bi1 I5 3.2310(15) .
Bi1 I6 3.2569(14) .
Bi1 I4 3.3375(14) .
Bi2 I9 2.9600(16) .
Bi2 I7 2.9601(15) .
Bi2 I8 2.9991(13) .
Bi2 I5 3.1544(14) .
Bi2 I4 3.2145(14) .
Bi2 I6 3.2662(15) .
Pr1 O6 2.278(13) .
Pr1 O2 2.293(14) .
Pr1 O8 2.326(13) .
Pr1 O7 2.328(11) .
Pr1 O3 2.336(10) .
Pr1 O4 2.389(11) .
Pr1 O1 2.392(10) .
Pr1 O5 2.400(9) .
O1 N1 1.337(14) .
O2 C11 1.26(3) .
O3 C14 1.270(18) .
O4 C17 1.22(2) .
O5 N5 1.320(14) .
O6 C20 1.24(2) .
O7 C23 1.251(18) .
O8 C26 1.24(4) .
N1 C1 1.326(18) .
N1 C10 1.36(2) .
N2 C11 1.28(3) .
N2 C13 1.42(3) .
N2 C12 1.45(3) .
N3 C14 1.31(2) .
N3 C16 1.45(2) .
N3 C15 1.45(2) .
N4 C17 1.33(2) .
N4 C18 1.40(3) .
N4 C19 1.42(3) .
N5 C8 1.358(18) .
N5 C6 1.37(2) .
N6 C20 1.32(2) .
N6 C22 1.43(2) .
N6 C21 1.45(3) .
N7 C23 1.32(2) .
N7 C25 1.476(18) .
N7 C24 1.49(2) .
N8 C26 1.25(4) .
N8 C27 1.41(3) .
N8 C28 1.496(18) .
C10 C9 1.35(2) .
C10 H10 0.9300 .
C9 C3 1.37(2) .
C9 H9 0.9300 .
C2 C1 1.37(2) .
C2 C3 1.42(2) .
C2 H2 0.9300 .
C3 C4 1.512(17) 1_655
C1 H1 0.9300 .
C12 H12A 0.9600 .
C12 H12B 0.9600 .
C12 H12C 0.9600 .
C11 H11 0.9300 .
C13 H13A 0.9600 .
C13 H13B 0.9600 .
C13 H13C 0.9600 .
C14 H14 0.9300 .
C16 H16A 0.9600 .
C16 H16B 0.9600 .
C16 H16C 0.9600 .
C15 H15A 0.9600 .
C15 H15B 0.9600 .
C15 H15C 0.9600 .
C17 H17 0.9300 .
C18 H18A 0.9600 .
C18 H18B 0.9600 .
C18 H18C 0.9600 .
C19 H19A 0.9600 .
C19 H19B 0.9600 .
C19 H19C 0.9600 .
C6 C5 1.38(2) .
C6 H6 0.9300 .
C5 C4 1.39(2) .
C5 H5 0.9300 .
C4 C7 1.38(2) .
C4 C3 1.512(17) 1_455
C7 C8 1.338(19) .
C7 H7 0.9300 .
C8 H8 0.9300 .
C20 H20 0.9300 .
C22 H22A 0.9600 .
C22 H22B 0.9600 .
C22 H22C 0.9600 .
C21 H21A 0.9600 .
C21 H21B 0.9600 .
C21 H21C 0.9600 .
C23 H23 0.9300 .
C24 H24A 0.9600 .
C24 H24B 0.9600 .
C24 H24C 0.9600 .
C25 H25A 0.9600 .
C25 H25B 0.9600 .
C25 H25C 0.9600 .
C26 H26 0.9300 .
C27 H27A 0.9600 .
C27 H27B 0.9600 .
C27 H27C 0.9600 .
C28 H28A 0.9600 .
C28 H28B 0.9600 .
C28 H28C 0.9600 .
